data_1558330
loop_
_publ_author_name
'Yoo, Miri'
'Koh, Dongsoo'

_publ_section_title
;
 (<i>E</i>)-3-{4,6-Dimethoxy-2-[(<i>E</i>)-4-methoxystyryl]-3-methylphenyl}-1-(2-hydroxy-5-methoxyphenyl)prop-2-en-1-one
;
_journal_coeditor_code HB4350
_journal_issue 6
_journal_name_full IUCrData
_journal_page_first x200792
_journal_paper_doi 10.1107/S2414314620007920
_journal_volume 5
_journal_year 2020
_chemical_formula_iupac 'C28 H28 O6'
_chemical_formula_moiety 'C28 H28 O6'
_chemical_formula_sum 'C28 H28 O6'
_chemical_formula_weight 460.50
_chemical_name_systematic
(<i>E</i>)-3-{4,6-dimethoxy-2-[(<i>E</i>)-4-methoxystyryl]-3-methylphenyl}-1-(2-hydroxy-5-methoxyphenyl)prop-2-en-1-one
_space_group_IT_number 14
_space_group_name_Hall '-P 2ybc'
_space_group_name_H-M_alt 'P 1 21/c 1'
_symmetry_cell_setting monoclinic
_symmetry_space_group_name_Hall '-P 2ybc'
_symmetry_space_group_name_H-M 'P 1 21/c 1'
_atom_sites_solution_hydrogens geom
_atom_sites_solution_primary direct
_atom_sites_solution_secondary difmap
_audit_creation_method SHELXTL
_cell_angle_alpha 90.00
_cell_angle_beta 100.086(2)
_cell_angle_gamma 90.00
_cell_formula_units_Z 4
_cell_length_a 9.9641(9)
_cell_length_b 10.2338(9)
_cell_length_c 23.541(2)
_cell_measurement_reflns_used 3197
_cell_measurement_temperature 200(2)
_cell_measurement_theta_max 25.16
_cell_measurement_theta_min 2.47
_cell_volume 2363.4(4)
_computing_cell_refinement
;
SAINT (Bruker, 2012)
;
_computing_data_collection
;
APEX2 (Bruker, 2012)
;
_computing_data_reduction
;
SAINT (Bruker, 2012)
;
_computing_molecular_graphics
;
SHELXTL (Sheldrick, 2008)
;
_computing_publication_material
;
publCIF (Westrip, 2010)
;
_computing_structure_refinement
;
SHELXL2014 (Sheldrick, 2015)
;
_computing_structure_solution
;
SHELXS (Sheldrick, 2008)
;
_diffrn_ambient_temperature 200(2)
_diffrn_measured_fraction_theta_full 0.998
_diffrn_measured_fraction_theta_max 0.998
_diffrn_measurement_device_type 'Bruker APEXII CCD'
_diffrn_measurement_method 'phi and omega scans'
_diffrn_radiation_monochromator graphite
_diffrn_radiation_source 'fine-focus sealed tube'
_diffrn_radiation_type MoK\a
_diffrn_radiation_wavelength 0.71073
_diffrn_reflns_av_R_equivalents 0.0577
_diffrn_reflns_av_sigmaI/netI 0.0760
_diffrn_reflns_limit_h_max 12
_diffrn_reflns_limit_h_min -11
_diffrn_reflns_limit_k_max 12
_diffrn_reflns_limit_k_min -9
_diffrn_reflns_limit_l_max 29
_diffrn_reflns_limit_l_min -28
_diffrn_reflns_number 14437
_diffrn_reflns_theta_full 26.02
_diffrn_reflns_theta_max 26.02
_diffrn_reflns_theta_min 1.76
_exptl_absorpt_coefficient_mu 0.090
_exptl_absorpt_correction_type none
_exptl_crystal_colour Orange
_exptl_crystal_density_diffrn 1.294
_exptl_crystal_density_method 'not measured'
_exptl_crystal_description Block
_exptl_crystal_F_000 976
_exptl_crystal_size_max 0.12
_exptl_crystal_size_mid 0.09
_exptl_crystal_size_min 0.06
_refine_diff_density_max 0.200
_refine_diff_density_min -0.150
_refine_ls_extinction_method none
_refine_ls_goodness_of_fit_ref 0.883
_refine_ls_hydrogen_treatment constr
_refine_ls_matrix_type full
_refine_ls_number_parameters 313
_refine_ls_number_reflns 4659
_refine_ls_number_restraints 0
_refine_ls_restrained_S_all 0.883
_refine_ls_R_factor_all 0.1078
_refine_ls_R_factor_gt 0.0458
_refine_ls_shift/su_max 0.000
_refine_ls_shift/su_mean 0.000
_refine_ls_structure_factor_coef Fsqd
_refine_ls_weighting_details 'calc w=1/[\s^2^(Fo^2^)+(0.0380P)^2^] where P=(Fo^2^+2Fc^2^)/3'
_refine_ls_weighting_scheme calc
_refine_ls_wR_factor_gt 0.0887
_refine_ls_wR_factor_ref 0.1121
_reflns_number_gt 2351
_reflns_number_total 4659
_reflns_threshold_expression I>2\s(I)
_cod_data_source_file hb4350sup1.cif
_cod_data_source_block I
_cod_original_sg_symbol_H-M 'P 21/c'
_cod_database_code 1558330

loop_
_symmetry_equiv_pos_as_xyz
'x, y, z'
'-x, y+1/2, -z+1/2'
'-x, -y, -z'
'x, -y-1/2, z-1/2'

loop_
_atom_site_type_symbol
_atom_site_label
_atom_site_fract_x
_atom_site_fract_y
_atom_site_fract_z
_atom_site_U_iso_or_equiv
_atom_site_adp_type
_atom_site_calc_flag
_atom_site_refinement_flags
_atom_site_occupancy
_atom_site_symmetry_multiplicity
_atom_site_disorder_assembly
_atom_site_disorder_group
C C1 0.3422(2) 0.3627(2) 0.40004(9) 0.0406(6) Uani d . 1 1 . .
C C2 0.2593(2) 0.4124(2) 0.35097(9) 0.0394(6) Uani d . 1 1 . .
C C3 0.1584(2) 0.5038(2) 0.35435(9) 0.0408(6) Uani d . 1 1 . .
H H3 0.1026 0.5355 0.3203 0.049 Uiso calc R 1 1 . .
C C4 0.1399(2) 0.5484(2) 0.40788(9) 0.0406(6) Uani d . 1 1 . .
C C5 0.2191(2) 0.5016(2) 0.45928(9) 0.0388(6) Uani d . 1 1 . .
C C6 0.3192(2) 0.4054(2) 0.45383(9) 0.0379(5) Uani d . 1 1 . .
C C7 0.2088(2) 0.5513(2) 0.51624(9) 0.0439(6) Uani d . 1 1 . .
H H7 0.2752 0.5181 0.5468 0.053 Uiso calc R 1 1 . .
C C8 0.1215(2) 0.6356(2) 0.53234(9) 0.0527(7) Uani d . 1 1 . .
H H8 0.0514 0.6709 0.5039 0.063 Uiso calc R 1 1 . .
C C9 0.1295(2) 0.6759(2) 0.59251(10) 0.0466(6) Uani d . 1 1 . .
O O1 0.20637(17) 0.62039(17) 0.63223(7) 0.0635(5) Uani d . 1 1 . .
C C10 0.0400(2) 0.7828(2) 0.60542(9) 0.0417(6) Uani d . 1 1 . .
C C11 0.0227(2) 0.8074(2) 0.66249(10) 0.0455(6) Uani d . 1 1 . .
O O2 0.09471(17) 0.74132(18) 0.70846(6) 0.0597(5) Uani d . 1 1 . .
H H2 0.1521 0.6923 0.6970 0.090 Uiso calc R 1 1 . .
C C12 -0.0714(2) 0.8998(2) 0.67300(11) 0.0528(7) Uani d . 1 1 . .
H H12 -0.0858 0.9135 0.7114 0.063 Uiso calc R 1 1 . .
C C13 -0.1444(2) 0.9722(2) 0.62869(11) 0.0533(7) Uani d . 1 1 . .
H H13 -0.2084 1.0354 0.6367 0.064 Uiso calc R 1 1 . .
C C14 -0.1245(2) 0.9527(2) 0.57248(11) 0.0508(6) Uani d . 1 1 . .
C C15 -0.0335(2) 0.8589(2) 0.56154(10) 0.0469(6) Uani d . 1 1 . .
H H15 -0.0203 0.8455 0.5230 0.056 Uiso calc R 1 1 . .
C C16 0.4010(2) 0.3476(2) 0.50661(9) 0.0422(6) Uani d . 1 1 . .
H H16 0.4946 0.3709 0.5157 0.051 Uiso calc R 1 1 . .
C C17 0.3536(2) 0.2669(2) 0.54151(9) 0.0459(6) Uani d . 1 1 . .
H H17 0.2607 0.2422 0.5308 0.055 Uiso calc R 1 1 . .
C C18 0.4276(2) 0.2103(2) 0.59522(9) 0.0408(6) Uani d . 1 1 . .
C C19 0.5437(2) 0.2690(2) 0.62614(9) 0.0433(6) Uani d . 1 1 . .
H H19 0.5750 0.3489 0.6126 0.052 Uiso calc R 1 1 . .
C C20 0.6147(2) 0.2142(2) 0.67603(9) 0.0439(6) Uani d . 1 1 . .
H H20 0.6942 0.2559 0.6962 0.053 Uiso calc R 1 1 . .
C C21 0.5698(2) 0.0981(2) 0.69667(9) 0.0405(6) Uani d . 1 1 . .
C C22 0.4544(2) 0.0388(2) 0.66742(9) 0.0434(6) Uani d . 1 1 . .
H H22 0.4229 -0.0406 0.6814 0.052 Uiso calc R 1 1 . .
C C23 0.3837(2) 0.0955(2) 0.61703(9) 0.0456(6) Uani d . 1 1 . .
H H23 0.3035 0.0544 0.5972 0.055 Uiso calc R 1 1 . .
C C24 0.4492(2) 0.2627(2) 0.39366(10) 0.0577(7) Uani d . 1 1 . .
H H24A 0.4070 0.1896 0.3702 0.087 Uiso calc R 1 1 . .
H H24B 0.4913 0.2306 0.4319 0.087 Uiso calc R 1 1 . .
H H24C 0.5191 0.3028 0.3747 0.087 Uiso calc R 1 1 . .
O O3 0.28463(16) 0.36458(15) 0.29960(6) 0.0508(4) Uani d . 1 1 . .
C C25 0.1959(2) 0.4029(2) 0.24813(9) 0.0553(7) Uani d . 1 1 . .
H H25A 0.1021 0.3785 0.2507 0.083 Uiso calc R 1 1 . .
H H25B 0.2232 0.3589 0.2150 0.083 Uiso calc R 1 1 . .
H H25C 0.2014 0.4978 0.2433 0.083 Uiso calc R 1 1 . .
O O4 0.04512(16) 0.64150(15) 0.41344(6) 0.0542(5) Uani d . 1 1 . .
C C26 -0.0374(3) 0.6922(2) 0.36263(10) 0.0626(8) Uani d . 1 1 . .
H H26A 0.0211 0.7301 0.3375 0.094 Uiso calc R 1 1 . .
H H26B -0.0980 0.7599 0.3733 0.094 Uiso calc R 1 1 . .
H H26C -0.0921 0.6215 0.3422 0.094 Uiso calc R 1 1 . .
O O5 -0.18961(18) 1.01996(17) 0.52486(7) 0.0685(5) Uani d . 1 1 . .
C C27 -0.3001(3) 1.1009(3) 0.53203(12) 0.0764(9) Uani d . 1 1 . .
H H27A -0.3682 1.0493 0.5476 0.115 Uiso calc R 1 1 . .
H H27B -0.3415 1.1378 0.4946 0.115 Uiso calc R 1 1 . .
H H27C -0.2673 1.1719 0.5589 0.115 Uiso calc R 1 1 . .
O O6 0.64798(16) 0.05087(16) 0.74612(6) 0.0559(5) Uani d . 1 1 . .
C C28 0.5936(3) -0.0556(2) 0.77410(10) 0.0634(7) Uani d . 1 1 . .
H H28A 0.5010 -0.0341 0.7797 0.095 Uiso calc R 1 1 . .
H H28B 0.6513 -0.0717 0.8116 0.095 Uiso calc R 1 1 . .
H H28C 0.5911 -0.1342 0.7501 0.095 Uiso calc R 1 1 . .

loop_
_atom_site_aniso_label
_atom_site_aniso_U_11
_atom_site_aniso_U_22
_atom_site_aniso_U_33
_atom_site_aniso_U_12
_atom_site_aniso_U_13
_atom_site_aniso_U_23
C1 0.0444(14) 0.0374(13) 0.0385(13) 0.0065(11) 0.0035(11) -0.0028(11)
C2 0.0446(14) 0.0410(14) 0.0322(13) -0.0025(12) 0.0057(11) -0.0050(11)
C3 0.0465(14) 0.0433(14) 0.0301(13) 0.0046(12) -0.0003(11) 0.0010(10)
C4 0.0431(14) 0.0390(14) 0.0383(14) 0.0096(11) 0.0033(11) 0.0007(11)
C5 0.0443(14) 0.0409(14) 0.0297(13) 0.0038(11) 0.0020(11) -0.0007(10)
C6 0.0420(13) 0.0368(13) 0.0332(13) 0.0038(11) 0.0024(11) 0.0013(10)
C7 0.0517(15) 0.0453(14) 0.0322(13) 0.0119(12) 0.0001(11) -0.0005(11)
C8 0.0569(16) 0.0656(17) 0.0331(14) 0.0220(14) 0.0013(12) -0.0053(12)
C9 0.0468(15) 0.0571(16) 0.0346(14) 0.0073(13) 0.0036(12) -0.0024(12)
O1 0.0732(12) 0.0785(13) 0.0345(10) 0.0290(10) -0.0025(9) -0.0017(9)
C10 0.0405(14) 0.0487(15) 0.0354(13) 0.0027(12) 0.0055(11) -0.0061(11)
C11 0.0477(15) 0.0524(16) 0.0357(14) -0.0025(13) 0.0051(12) -0.0064(12)
O2 0.0653(12) 0.0778(13) 0.0347(9) 0.0115(10) 0.0050(9) -0.0063(9)
C12 0.0548(16) 0.0628(17) 0.0435(15) -0.0002(14) 0.0158(13) -0.0153(13)
C13 0.0513(16) 0.0538(17) 0.0581(17) 0.0032(13) 0.0183(14) -0.0120(14)
C14 0.0493(15) 0.0523(16) 0.0510(16) 0.0082(13) 0.0096(13) -0.0006(13)
C15 0.0480(15) 0.0552(16) 0.0384(14) 0.0066(13) 0.0098(12) -0.0046(12)
C16 0.0397(13) 0.0439(14) 0.0403(14) 0.0059(11) -0.0001(11) 0.0023(11)
C17 0.0457(15) 0.0514(15) 0.0381(14) 0.0013(12) 0.0005(12) 0.0032(12)
C18 0.0475(14) 0.0403(14) 0.0336(13) 0.0047(12) 0.0045(11) 0.0001(11)
C19 0.0529(15) 0.0392(14) 0.0375(14) 0.0033(12) 0.0067(12) -0.0002(11)
C20 0.0473(15) 0.0466(15) 0.0354(14) 0.0008(12) 0.0008(12) 0.0001(11)
C21 0.0453(14) 0.0450(15) 0.0306(13) 0.0069(12) 0.0055(11) 0.0023(11)
C22 0.0498(15) 0.0430(14) 0.0390(14) 0.0038(12) 0.0126(12) 0.0045(12)
C23 0.0459(14) 0.0498(15) 0.0405(14) 0.0018(12) 0.0057(12) -0.0002(12)
C24 0.0645(18) 0.0603(17) 0.0475(16) 0.0204(14) 0.0074(14) -0.0043(13)
O3 0.0576(11) 0.0620(11) 0.0324(9) 0.0061(9) 0.0071(8) -0.0083(8)
C25 0.0583(16) 0.0779(19) 0.0280(13) -0.0043(14) 0.0028(12) -0.0054(13)
O4 0.0621(11) 0.0618(11) 0.0352(9) 0.0287(9) -0.0016(8) 0.0006(8)
C26 0.0670(18) 0.0717(19) 0.0444(16) 0.0338(15) -0.0030(13) 0.0097(14)
O5 0.0725(13) 0.0722(13) 0.0627(12) 0.0316(11) 0.0176(10) 0.0101(10)
C27 0.0694(19) 0.073(2) 0.087(2) 0.0320(17) 0.0160(17) 0.0081(17)
O6 0.0590(11) 0.0652(12) 0.0398(10) 0.0011(9) -0.0013(8) 0.0186(9)
C28 0.0746(19) 0.0636(18) 0.0492(16) -0.0003(15) 0.0034(14) 0.0242(14)

loop_
_atom_type_symbol
_atom_type_description
_atom_type_scat_dispersion_real
_atom_type_scat_dispersion_imag
_atom_type_scat_source
C C 0.0033 0.0016 'International Tables Vol C Tables 4.2.6.8 and 6.1.1.4'
H H 0.0000 0.0000 'International Tables Vol C Tables 4.2.6.8 and 6.1.1.4'
O O 0.0106 0.0060 'International Tables Vol C Tables 4.2.6.8 and 6.1.1.4'

loop_
_geom_angle_atom_site_label_1
_geom_angle_atom_site_label_2
_geom_angle_atom_site_label_3
_geom_angle_site_symmetry_1
_geom_angle_site_symmetry_3
_geom_angle
_geom_angle_publ_flag
C2 C1 C6 . . 118.1(2) ?
C2 C1 C24 . . 119.5(2) ?
C6 C1 C24 . . 122.4(2) ?
O3 C2 C3 . . 122.7(2) ?
O3 C2 C1 . . 115.3(2) ?
C3 C2 C1 . . 122.0(2) ?
C4 C3 C2 . . 119.3(2) ?
C4 C3 H3 . . 120.3 ?
C2 C3 H3 . . 120.3 ?
O4 C4 C3 . . 121.6(2) ?
O4 C4 C5 . . 116.66(19) ?
C3 C4 C5 . . 121.8(2) ?
C4 C5 C6 . . 117.02(19) ?
C4 C5 C7 . . 123.7(2) ?
C6 C5 C7 . . 119.2(2) ?
C1 C6 C5 . . 121.8(2) ?
C1 C6 C16 . . 118.8(2) ?
C5 C6 C16 . . 119.41(19) ?
C8 C7 C5 . . 130.2(2) ?
C8 C7 H7 . . 114.9 ?
C5 C7 H7 . . 114.9 ?
C7 C8 C9 . . 122.2(2) ?
C7 C8 H8 . . 118.9 ?
C9 C8 H8 . . 118.9 ?
O1 C9 C8 1 . 121.5(2) ?
O1 C9 C8 . . 121.5(2) ?
O1 C9 C10 1 . 120.0(2) ?
O1 C9 C10 . . 120.0(2) ?
C8 C9 C10 . . 118.4(2) ?
C15 C10 C11 . . 118.1(2) ?
C15 C10 C9 . . 121.3(2) ?
C11 C10 C9 . . 120.6(2) ?
O2 C11 C12 . . 118.3(2) ?
O2 C11 C10 . . 122.2(2) ?
C12 C11 C10 . . 119.5(2) ?
C11 O2 H2 . . 109.5 ?
C13 C12 C11 . . 121.1(2) ?
C13 C12 H12 . . 119.5 ?
C11 C12 H12 . . 119.5 ?
C12 C13 C14 . . 120.0(2) ?
C12 C13 H13 . . 120.0 ?
C14 C13 H13 . . 120.0 ?
C15 C14 O5 . . 115.4(2) ?
C15 C14 C13 . . 119.2(2) ?
O5 C14 C13 . . 125.4(2) ?
C14 C15 C10 . . 121.9(2) ?
C14 C15 H15 . . 119.0 ?
C10 C15 H15 . . 119.0 ?
C17 C16 C6 . . 124.8(2) ?
C17 C16 H16 . . 117.6 ?
C6 C16 H16 . . 117.6 ?
C16 C17 C18 . . 127.4(2) ?
C16 C17 H17 . . 116.3 ?
C18 C17 H17 . . 116.3 ?
C23 C18 C19 . . 117.4(2) ?
C23 C18 C17 . . 120.8(2) ?
C19 C18 C17 . . 121.8(2) ?
C20 C19 C18 . . 121.7(2) ?
C20 C19 H19 . . 119.2 ?
C18 C19 H19 . . 119.2 ?
C19 C20 C21 . . 119.8(2) ?
C19 C20 H20 . . 120.1 ?
C21 C20 H20 . . 120.1 ?
O6 C21 C22 . . 124.9(2) ?
O6 C21 C20 . . 115.4(2) ?
C22 C21 C20 . . 119.7(2) ?
C21 C22 C23 . . 119.7(2) ?
C21 C22 H22 . . 120.1 ?
C23 C22 H22 . . 120.1 ?
C18 C23 C22 . . 121.6(2) ?
C18 C23 H23 . . 119.2 ?
C22 C23 H23 . . 119.2 ?
C1 C24 H24A . . 109.5 ?
C1 C24 H24B . . 109.5 ?
H24A C24 H24B . . 109.5 ?
C1 C24 H24C . . 109.5 ?
H24A C24 H24C . . 109.5 ?
H24B C24 H24C . . 109.5 ?
C2 O3 C25 . . 118.06(17) ?
O3 C25 H25A . . 109.5 ?
O3 C25 H25B . . 109.5 ?
H25A C25 H25B . . 109.5 ?
O3 C25 H25C . . 109.5 ?
H25A C25 H25C . . 109.5 ?
H25B C25 H25C . . 109.5 ?
C4 O4 C26 . . 118.78(17) ?
O4 C26 H26A . . 109.5 ?
O4 C26 H26B . . 109.5 ?
H26A C26 H26B . . 109.5 ?
O4 C26 H26C . . 109.5 ?
H26A C26 H26C . . 109.5 ?
H26B C26 H26C . . 109.5 ?
C14 O5 C27 . . 117.51(19) ?
O5 C27 H27A . . 109.5 ?
O5 C27 H27B . . 109.5 ?
H27A C27 H27B . . 109.5 ?
O5 C27 H27C . . 109.5 ?
H27A C27 H27C . . 109.5 ?
H27B C27 H27C . . 109.5 ?
C21 O6 C28 . . 117.08(18) ?
O6 C28 H28A . . 109.5 ?
O6 C28 H28B . . 109.5 ?
H28A C28 H28B . . 109.5 ?
O6 C28 H28C . . 109.5 ?
H28A C28 H28C . . 109.5 ?
H28B C28 H28C . . 109.5 ?

loop_
_geom_bond_atom_site_label_1
_geom_bond_atom_site_label_2
_geom_bond_site_symmetry_2
_geom_bond_distance
_geom_bond_publ_flag
C1 C2 . 1.393(3) ?
C1 C6 . 1.396(3) ?
C1 C24 . 1.504(3) ?
C2 O3 . 1.368(2) ?
C2 C3 . 1.386(3) ?
C3 C4 . 1.383(3) ?
C3 H3 . 0.9500 ?
C4 O4 . 1.364(2) ?
C4 C5 . 1.408(3) ?
C5 C6 . 1.423(3) ?
C5 C7 . 1.454(3) ?
C6 C16 . 1.484(3) ?
C7 C8 . 1.327(3) ?
C7 H7 . 0.9500 ?
C8 C9 . 1.464(3) ?
C8 H8 . 0.9500 ?
C9 O1 1 1.238(3) ?
C9 O1 . 1.238(3) ?
C9 C10 . 1.476(3) ?
C10 C15 . 1.395(3) ?
C10 C11 . 1.407(3) ?
C11 O2 . 1.368(3) ?
C11 C12 . 1.384(3) ?
O2 H2 . 0.8400 ?
C12 C13 . 1.379(3) ?
C12 H12 . 0.9500 ?
C13 C14 . 1.386(3) ?
C13 H13 . 0.9500 ?
C14 C15 . 1.376(3) ?
C14 O5 . 1.377(3) ?
C15 H15 . 0.9500 ?
C16 C17 . 1.310(3) ?
C16 H16 . 0.9500 ?
C17 C18 . 1.467(3) ?
C17 H17 . 0.9500 ?
C18 C23 . 1.383(3) ?
C18 C19 . 1.391(3) ?
C19 C20 . 1.379(3) ?
C19 H19 . 0.9500 ?
C20 C21 . 1.388(3) ?
C20 H20 . 0.9500 ?
C21 O6 . 1.370(2) ?
C21 C22 . 1.374(3) ?
C22 C23 . 1.396(3) ?
C22 H22 . 0.9500 ?
C23 H23 . 0.9500 ?
C24 H24A . 0.9800 ?
C24 H24B . 0.9800 ?
C24 H24C . 0.9800 ?
O3 C25 . 1.424(2) ?
C25 H25A . 0.9800 ?
C25 H25B . 0.9800 ?
C25 H25C . 0.9800 ?
O4 C26 . 1.425(2) ?
C26 H26A . 0.9800 ?
C26 H26B . 0.9800 ?
C26 H26C . 0.9800 ?
O5 C27 . 1.411(3) ?
C27 H27A . 0.9800 ?
C27 H27B . 0.9800 ?
C27 H27C . 0.9800 ?
O6 C28 . 1.429(3) ?
C28 H28A . 0.9800 ?
C28 H28B . 0.9800 ?
C28 H28C . 0.9800 ?

loop_
_geom_hbond_atom_site_label_D
_geom_hbond_atom_site_label_H
_geom_hbond_atom_site_label_A
_geom_hbond_site_symmetry_A
_geom_hbond_distance_DH
_geom_hbond_distance_HA
_geom_hbond_distance_DA
_geom_hbond_angle_DHA
O2 H2 O1 1 0.84 1.86 2.586(2) 144
C25 H25A O2 3_566 0.98 2.63 3.556(3) 157
C28 H28B O1 2_646 0.98 2.64 3.247(3) 120

loop_
_geom_torsion_atom_site_label_1
_geom_torsion_atom_site_label_2
_geom_torsion_atom_site_label_3
_geom_torsion_atom_site_label_4
_geom_torsion_site_symmetry_1
_geom_torsion_site_symmetry_2
_geom_torsion_site_symmetry_3
_geom_torsion_site_symmetry_4
_geom_torsion
_geom_torsion_publ_flag
C6 C1 C2 O3 . . . . -178.50(18) ?
C24 C1 C2 O3 . . . . -0.5(3) ?
C6 C1 C2 C3 . . . . 1.5(3) ?
C24 C1 C2 C3 . . . . 179.5(2) ?
O3 C2 C3 C4 . . . . -179.4(2) ?
C1 C2 C3 C4 . . . . 0.6(3) ?
C2 C3 C4 O4 . . . . 177.77(19) ?
C2 C3 C4 C5 . . . . -1.2(3) ?
O4 C4 C5 C6 . . . . -179.35(18) ?
C3 C4 C5 C6 . . . . -0.3(3) ?
O4 C4 C5 C7 . . . . -2.9(3) ?
C3 C4 C5 C7 . . . . 176.1(2) ?
C2 C1 C6 C5 . . . . -3.1(3) ?
C24 C1 C6 C5 . . . . 179.0(2) ?
C2 C1 C6 C16 . . . . 176.4(2) ?
C24 C1 C6 C16 . . . . -1.5(3) ?
C4 C5 C6 C1 . . . . 2.5(3) ?
C7 C5 C6 C1 . . . . -174.1(2) ?
C4 C5 C6 C16 . . . . -177.0(2) ?
C7 C5 C6 C16 . . . . 6.4(3) ?
C4 C5 C7 C8 . . . . 6.9(4) ?
C6 C5 C7 C8 . . . . -176.8(2) ?
C5 C7 C8 C9 . . . . -178.8(2) ?
C7 C8 C9 O1 . . . 1 -9.8(4) ?
C7 C8 C9 O1 . . . . -9.8(4) ?
C7 C8 C9 C10 . . . . 172.0(2) ?
C8 C9 O1 O1 . . . 1 0.0(3) ?
C10 C9 O1 O1 . . . 1 0.0(3) ?
O1 C9 C10 C15 1 . . . 171.1(2) ?
O1 C9 C10 C15 . . . . 171.1(2) ?
C8 C9 C10 C15 . . . . -10.8(3) ?
O1 C9 C10 C11 1 . . . -11.4(3) ?
O1 C9 C10 C11 . . . . -11.4(3) ?
C8 C9 C10 C11 . . . . 166.8(2) ?
C15 C10 C11 O2 . . . . -177.2(2) ?
C9 C10 C11 O2 . . . . 5.1(3) ?
C15 C10 C11 C12 . . . . 3.7(3) ?
C9 C10 C11 C12 . . . . -173.9(2) ?
O2 C11 C12 C13 . . . . 178.2(2) ?
C10 C11 C12 C13 . . . . -2.8(4) ?
C11 C12 C13 C14 . . . . 0.2(4) ?
C12 C13 C14 C15 . . . . 1.3(4) ?
C12 C13 C14 O5 . . . . -179.0(2) ?
O5 C14 C15 C10 . . . . -179.9(2) ?
C13 C14 C15 C10 . . . . -0.2(4) ?
C11 C10 C15 C14 . . . . -2.3(3) ?
C9 C10 C15 C14 . . . . 175.4(2) ?
C1 C6 C16 C17 . . . . -108.8(3) ?
C5 C6 C16 C17 . . . . 70.8(3) ?
C6 C16 C17 C18 . . . . -177.6(2) ?
C16 C17 C18 C23 . . . . -157.3(2) ?
C16 C17 C18 C19 . . . . 22.7(4) ?
C23 C18 C19 C20 . . . . 1.3(3) ?
C17 C18 C19 C20 . . . . -178.7(2) ?
C18 C19 C20 C21 . . . . -0.5(3) ?
C19 C20 C21 O6 . . . . 179.34(19) ?
C19 C20 C21 C22 . . . . -0.4(3) ?
O6 C21 C22 C23 . . . . -179.4(2) ?
C20 C21 C22 C23 . . . . 0.3(3) ?
C19 C18 C23 C22 . . . . -1.4(3) ?
C17 C18 C23 C22 . . . . 178.6(2) ?
C21 C22 C23 C18 . . . . 0.6(3) ?
C3 C2 O3 C25 . . . . -5.3(3) ?
C1 C2 O3 C25 . . . . 174.72(19) ?
C3 C4 O4 C26 . . . . 0.8(3) ?
C5 C4 O4 C26 . . . . 179.9(2) ?
C15 C14 O5 C27 . . . . 169.4(2) ?
C13 C14 O5 C27 . . . . -10.2(4) ?
C22 C21 O6 C28 . . . . -10.6(3) ?
C20 C21 O6 C28 . . . . 169.73(19) ?

_cod_database_fobs_code 1558330
